data_2223072
loop_
_publ_author_name
'Wang, Qiang'
'Zha, Ru-Hua'
'Yuan, Ji-Wen'
'Zeng, Qing-Fu'

_publ_section_title
4,4',6,6'-Tetrahydroseleno-2,2'-[(<i>E</i>,<i>E</i>)-cyclohexane-1,2-diylbis(nitrilomethylidyne)]diphenol
_journal_coeditor_code HB5041
_journal_issue 9
_journal_name_full 'Acta Crystallographica Section E'
_journal_page_first o2163
_journal_paper_doi 10.1107/S1600536809031572
_journal_volume 65
_journal_year 2009
_chemical_formula_iupac 'C20 H22 N2 O2 Se4'
_chemical_formula_moiety 'C20 H22 N2 O2 Se4'
_chemical_formula_sum 'C20 H22 N2 O2 Se4'
_chemical_formula_weight 638.24
_chemical_name_systematic
;
4,4',6,6'-Tetrahydroseleno-2,2'-[(<i>E</i>,<i>E</i>)-cyclohexane-1,2-
diylbis(nitrilomethylidyne)]diphenol
;
_space_group_IT_number 14
_symmetry_cell_setting monoclinic
_symmetry_space_group_name_Hall '-P 2ybc'
_symmetry_space_group_name_H-M 'P 1 21/c 1'
_atom_sites_solution_hydrogens geom
_atom_sites_solution_primary direct
_atom_sites_solution_secondary difmap
_audit_creation_method SHELXL-97
_cell_angle_alpha 90.00
_cell_angle_beta 109.865(5)
_cell_angle_gamma 90.00
_cell_formula_units_Z 4
_cell_length_a 15.493(2)
_cell_length_b 9.2975(15)
_cell_length_c 16.353(2)
_cell_measurement_reflns_used 25
_cell_measurement_temperature 296(2)
_cell_measurement_theta_max 12
_cell_measurement_theta_min 9
_cell_volume 2215.4(5)
_computing_cell_refinement 'CAD-4 Software (Enraf--Nonius, 1989)'
_computing_data_collection 'CAD-4 Software (Enraf--Nonius, 1989)'
_computing_data_reduction 'XCAD4 (Harms & Wocadlo, 1995)'
_computing_molecular_graphics 'SHELXTL (Sheldrick, 2008)'
_computing_publication_material 'SHELXTL (Sheldrick, 2008)'
_computing_structure_refinement 'SHELXL97 (Sheldrick, 2008)'
_computing_structure_solution 'SHELXS97 (Sheldrick, 2008)'
_diffrn_ambient_temperature 296(2)
_diffrn_measured_fraction_theta_full 0.996
_diffrn_measured_fraction_theta_max 0.996
_diffrn_measurement_device_type 'Enraf--Nonius CAD-4'
_diffrn_measurement_method \w/2\q
_diffrn_radiation_monochromator graphite
_diffrn_radiation_source 'fine-focus sealed tube'
_diffrn_radiation_type MoK\a
_diffrn_radiation_wavelength 0.71073
_diffrn_reflns_av_R_equivalents 0.0482
_diffrn_reflns_av_sigmaI/netI 0.0549
_diffrn_reflns_limit_h_max 18
_diffrn_reflns_limit_h_min -18
_diffrn_reflns_limit_k_max 11
_diffrn_reflns_limit_k_min -9
_diffrn_reflns_limit_l_max 19
_diffrn_reflns_limit_l_min -19
_diffrn_reflns_number 11901
_diffrn_reflns_theta_full 25.71
_diffrn_reflns_theta_max 25.71
_diffrn_reflns_theta_min 1.40
_diffrn_standards_decay_% 0
_diffrn_standards_interval_count 0
_diffrn_standards_interval_time 0
_diffrn_standards_number 0
_exptl_absorpt_coefficient_mu 6.642
_exptl_absorpt_correction_T_max 0.299
_exptl_absorpt_correction_T_min 0.225
_exptl_absorpt_correction_type psi-scan
_exptl_absorpt_process_details '(North <i>et al.</i>,  1968)'
_exptl_crystal_colour yellow
_exptl_crystal_density_diffrn 1.914
_exptl_crystal_density_method 'not measured'
_exptl_crystal_description block
_exptl_crystal_F_000 1232
_exptl_crystal_size_max 0.32
_exptl_crystal_size_mid 0.28
_exptl_crystal_size_min 0.24
_refine_diff_density_max 0.843
_refine_diff_density_min -0.537
_refine_ls_extinction_method none
_refine_ls_goodness_of_fit_ref 1.064
_refine_ls_hydrogen_treatment constr
_refine_ls_matrix_type full
_refine_ls_number_parameters 255
_refine_ls_number_reflns 4196
_refine_ls_number_restraints 0
_refine_ls_restrained_S_all 1.064
_refine_ls_R_factor_all 0.0787
_refine_ls_R_factor_gt 0.0408
_refine_ls_shift/su_max 0.001
_refine_ls_shift/su_mean 0.000
_refine_ls_structure_factor_coef Fsqd
_refine_ls_weighting_details 'calc w=1/[\s^2^(Fo^2^)+(0.0494P)^2^] where P=(Fo^2^+2Fc^2^)/3'
_refine_ls_weighting_scheme calc
_refine_ls_wR_factor_gt 0.0941
_refine_ls_wR_factor_ref 0.1052
_reflns_number_gt 2743
_reflns_number_total 4196
_reflns_threshold_expression I>2\s(I)
_cod_data_source_file hb5041.cif
_cod_data_source_block I
_cod_original_sg_symbol_H-M 'P 21/c'
_cod_database_code 2223072
_cod_database_fobs_code 2223072

loop_
_symmetry_equiv_pos_as_xyz
'x, y, z'
'-x, y+1/2, -z+1/2'
'-x, -y, -z'
'x, -y-1/2, z-1/2'

loop_
_atom_site_type_symbol
_atom_site_label
_atom_site_fract_x
_atom_site_fract_y
_atom_site_fract_z
_atom_site_U_iso_or_equiv
_atom_site_adp_type
_atom_site_calc_flag
_atom_site_refinement_flags
_atom_site_occupancy
_atom_site_disorder_assembly
_atom_site_disorder_group
Se Se1 1.08983(4) 0.95743(7) 1.27220(3) 0.0629(2) Uani d . 1 . .
Se Se2 0.64176(5) 0.45492(8) 1.21754(4) 0.0694(2) Uani d . 1 . .
Se Se3 0.87275(4) 1.30994(6) 1.00077(4) 0.0618(2) Uani d . 1 . .
Se Se4 0.38089(4) 0.88004(8) 1.06267(4) 0.0683(2) Uani d . 1 . .
O O2 0.8152(2) 1.0256(4) 0.9129(2) 0.0464(9) Uani d . 1 . .
H H2A 0.8043 0.9482 0.8874 0.070 Uiso calc R 1 . .
C C20 0.8744(3) 0.7422(5) 0.9727(3) 0.0397(11) Uani d . 1 . .
H H20 0.8937 0.6520 0.9965 0.048 Uiso calc R 1 . .
N N2 0.8211(2) 0.7512(4) 0.8942(2) 0.0400(10) Uani d . 1 . .
N N1 0.6651(3) 0.5930(4) 0.8980(2) 0.0414(10) Uani d . 1 . .
O O1 0.6862(2) 0.4896(4) 1.0525(2) 0.0544(9) Uani d . 1 . .
H H1 0.6915 0.4905 1.0043 0.082 Uiso calc R 1 . .
C C8 0.9110(3) 1.1261(5) 1.0457(3) 0.0373(11) Uani d . 1 . .
C C2 0.5888(3) 0.5808(5) 1.1248(3) 0.0414(12) Uani d . 1 . .
C C17 0.6070(3) 0.6798(6) 0.9083(3) 0.0412(12) Uani d . 1 . .
H H17 0.5811 0.7480 0.8654 0.049 Uiso calc R 1 . .
C C9 0.9725(3) 1.1108(5) 1.1272(3) 0.0399(12) Uani d . 1 . .
H H9 0.9948 1.1914 1.1616 0.048 Uiso calc R 1 . .
C C10 1.0019(3) 0.9748(6) 1.1593(3) 0.0388(12) Uani d . 1 . .
C C11 0.9058(3) 0.8696(5) 1.0263(3) 0.0341(11) Uani d . 1 . .
C C3 0.6196(3) 0.5804(5) 1.0534(3) 0.0384(12) Uani d . 1 . .
C C18 0.7924(3) 0.6202(5) 0.8436(3) 0.0383(11) Uani d . 1 . .
H H18 0.8229 0.5374 0.8786 0.046 Uiso calc R 1 . .
C C4 0.4792(3) 0.7638(6) 1.0590(3) 0.0441(13) Uani d . 1 . .
C C5 0.5092(3) 0.7665(6) 0.9892(3) 0.0448(13) Uani d . 1 . .
H H5 0.4822 0.8297 0.9435 0.054 Uiso calc R 1 . .
C C6 0.5190(3) 0.6701(6) 1.1264(3) 0.0431(13) Uani d . 1 . .
H H6 0.4983 0.6672 1.1735 0.052 Uiso calc R 1 . .
C C7 0.5788(3) 0.6770(5) 0.9855(3) 0.0384(12) Uani d . 1 . .
C C12 0.8760(3) 1.0062(5) 0.9929(3) 0.0343(11) Uani d . 1 . .
C C19 0.6881(3) 0.6039(5) 0.8186(3) 0.0381(12) Uani d . 1 . .
H H19 0.6579 0.6888 0.7856 0.046 Uiso calc R 1 . .
C C13 0.9695(3) 0.8555(5) 1.1101(3) 0.0391(11) Uani d . 1 . .
H H13 0.9899 0.7648 1.1322 0.047 Uiso calc R 1 . .
C C21 0.8179(3) 0.6275(6) 0.7615(3) 0.0564(15) Uani d . 1 . .
H H21A 0.7892 0.7109 0.7275 0.068 Uiso calc R 1 . .
H H21B 0.8839 0.6378 0.7773 0.068 Uiso calc R 1 . .
C C22 0.6558(4) 0.4706(6) 0.7630(3) 0.0545(15) Uani d . 1 . .
H H22A 0.6815 0.3860 0.7974 0.065 Uiso calc R 1 . .
H H22B 0.5895 0.4642 0.7454 0.065 Uiso calc R 1 . .
C C23 0.7866(3) 0.4919(6) 0.7072(4) 0.0566(16) Uani d . 1 . .
H H23A 0.8183 0.4091 0.7398 0.068 Uiso calc R 1 . .
H H23B 0.8021 0.4990 0.6546 0.068 Uiso calc R 1 . .
C C24 0.6834(3) 0.4719(6) 0.6833(3) 0.0553(15) Uani d . 1 . .
H H24A 0.6517 0.5494 0.6451 0.066 Uiso calc R 1 . .
H H24B 0.6652 0.3819 0.6521 0.066 Uiso calc R 1 . .
H H2D 0.6487 0.3556 1.1959 0.066 Uiso d R 1 . .
H H3D 0.8639 1.2980 0.9337 0.066 Uiso d R 1 . .
H H1D 1.0891 0.9500 1.3302 0.066 Uiso d R 1 . .
H H4D 0.3812 0.8789 1.1309 0.066 Uiso d R 1 . .

loop_
_atom_site_aniso_label
_atom_site_aniso_U_11
_atom_site_aniso_U_22
_atom_site_aniso_U_33
_atom_site_aniso_U_12
_atom_site_aniso_U_13
_atom_site_aniso_U_23
Se1 0.0686(4) 0.0697(5) 0.0371(3) -0.0124(3) 0.0004(3) 0.0052(3)
Se2 0.0850(5) 0.0807(5) 0.0424(3) 0.0074(4) 0.0217(3) 0.0183(3)
Se3 0.0805(4) 0.0374(3) 0.0620(4) 0.0104(3) 0.0170(3) 0.0004(3)
Se4 0.0677(4) 0.0887(5) 0.0628(4) 0.0210(4) 0.0410(3) -0.0011(3)
O2 0.049(2) 0.046(2) 0.0379(19) 0.0044(19) 0.0062(17) -0.0063(16)
C20 0.043(3) 0.031(3) 0.048(3) 0.002(2) 0.019(3) 0.002(2)
N2 0.035(2) 0.045(3) 0.042(2) -0.003(2) 0.0160(19) -0.005(2)
N1 0.042(2) 0.054(3) 0.034(2) -0.001(2) 0.0202(19) -0.003(2)
O1 0.055(2) 0.067(3) 0.046(2) 0.014(2) 0.0226(19) 0.0060(19)
C8 0.042(3) 0.037(3) 0.036(3) 0.000(2) 0.017(2) 0.002(2)
C2 0.043(3) 0.052(3) 0.028(2) -0.012(3) 0.011(2) -0.001(2)
C17 0.040(3) 0.057(4) 0.028(2) -0.002(3) 0.013(2) 0.001(2)
C9 0.046(3) 0.035(3) 0.047(3) -0.005(3) 0.026(3) -0.006(2)
C10 0.034(3) 0.052(3) 0.033(3) -0.003(3) 0.013(2) 0.001(2)
C11 0.032(2) 0.038(3) 0.035(3) -0.003(2) 0.014(2) -0.005(2)
C3 0.034(3) 0.048(3) 0.033(3) -0.008(2) 0.011(2) -0.006(2)
C18 0.036(3) 0.037(3) 0.043(3) -0.002(2) 0.015(2) -0.009(2)
C4 0.044(3) 0.055(3) 0.042(3) -0.003(3) 0.025(2) -0.005(3)
C5 0.043(3) 0.060(4) 0.034(3) 0.005(3) 0.016(2) 0.003(2)
C6 0.045(3) 0.057(4) 0.033(3) -0.011(3) 0.021(2) -0.006(3)
C7 0.033(3) 0.054(3) 0.030(2) -0.003(2) 0.013(2) -0.005(2)
C12 0.033(3) 0.040(3) 0.036(3) 0.005(2) 0.019(2) -0.001(2)
C19 0.036(3) 0.052(3) 0.030(2) -0.005(2) 0.015(2) -0.004(2)
C13 0.043(3) 0.037(3) 0.039(3) 0.000(3) 0.015(2) 0.003(2)
C21 0.047(3) 0.073(4) 0.065(3) -0.020(3) 0.040(3) -0.023(3)
C22 0.052(3) 0.071(4) 0.049(3) -0.023(3) 0.029(3) -0.018(3)
C23 0.056(3) 0.070(4) 0.055(3) -0.012(3) 0.034(3) -0.027(3)
C24 0.057(3) 0.074(4) 0.043(3) -0.018(3) 0.028(3) -0.019(3)

loop_
_atom_type_symbol
_atom_type_description
_atom_type_scat_dispersion_real
_atom_type_scat_dispersion_imag
_atom_type_scat_source
C C 0.0033 0.0016 'International Tables Vol C Tables 4.2.6.8 and 6.1.1.4'
H H 0.0000 0.0000 'International Tables Vol C Tables 4.2.6.8 and 6.1.1.4'
N N 0.0061 0.0033 'International Tables Vol C Tables 4.2.6.8 and 6.1.1.4'
O O 0.0106 0.0060 'International Tables Vol C Tables 4.2.6.8 and 6.1.1.4'
Se Se -0.0929 2.2259 'International Tables Vol C Tables 4.2.6.8 and 6.1.1.4'

loop_
_geom_angle_atom_site_label_1
_geom_angle_atom_site_label_2
_geom_angle_atom_site_label_3
_geom_angle_site_symmetry_1
_geom_angle_site_symmetry_3
_geom_angle
_geom_angle_publ_flag
C10 Se1 H1D . . 136.7 ?
C2 Se2 H2D . . 111.0 ?
C8 Se3 H3D . . 102.8 ?
C4 Se4 H4D . . 107.3 ?
C12 O2 H2A . . 109.5 ?
N2 C20 C11 . . 121.6(5) ?
N2 C20 H20 . . 119.2 ?
C11 C20 H20 . . 119.2 ?
C20 N2 C18 . . 119.2(4) ?
C17 N1 C19 . . 118.3(4) ?
C3 O1 H1 . . 109.5 ?
C9 C8 C12 . . 121.1(5) ?
C9 C8 Se3 . . 120.3(4) ?
C12 C8 Se3 . . 118.6(3) ?
C6 C2 C3 . . 120.7(4) ?
C6 C2 Se2 . . 119.7(3) ?
C3 C2 Se2 . . 119.6(4) ?
N1 C17 C7 . . 122.5(4) ?
N1 C17 H17 . . 118.8 ?
C7 C17 H17 . . 118.8 ?
C8 C9 C10 . . 119.9(5) ?
C8 C9 H9 . . 120.0 ?
C10 C9 H9 . . 120.0 ?
C13 C10 C9 . . 120.8(4) ?
C13 C10 Se1 . . 120.4(4) ?
C9 C10 Se1 . . 118.8(4) ?
C13 C11 C12 . . 119.9(4) ?
C13 C11 C20 . . 119.7(5) ?
C12 C11 C20 . . 120.4(4) ?
O1 C3 C7 . . 122.6(4) ?
O1 C3 C2 . . 119.4(4) ?
C7 C3 C2 . . 118.0(4) ?
N2 C18 C21 . . 110.1(4) ?
N2 C18 C19 . . 108.9(4) ?
C21 C18 C19 . . 109.6(4) ?
N2 C18 H18 . . 109.4 ?
C21 C18 H18 . . 109.4 ?
C19 C18 H18 . . 109.4 ?
C5 C4 C6 . . 119.5(4) ?
C5 C4 Se4 . . 121.5(4) ?
C6 C4 Se4 . . 119.0(3) ?
C4 C5 C7 . . 121.1(5) ?
C4 C5 H5 . . 119.4 ?
C7 C5 H5 . . 119.4 ?
C2 C6 C4 . . 120.7(4) ?
C2 C6 H6 . . 119.7 ?
C4 C6 H6 . . 119.7 ?
C5 C7 C3 . . 120.1(4) ?
C5 C7 C17 . . 119.4(4) ?
C3 C7 C17 . . 120.4(4) ?
O2 C12 C11 . . 122.2(4) ?
O2 C12 C8 . . 119.4(4) ?
C11 C12 C8 . . 118.3(4) ?
N1 C19 C22 . . 110.2(4) ?
N1 C19 C18 . . 108.9(4) ?
C22 C19 C18 . . 110.1(4) ?
N1 C19 H19 . . 109.2 ?
C22 C19 H19 . . 109.2 ?
C18 C19 H19 . . 109.2 ?
C10 C13 C11 . . 120.0(5) ?
C10 C13 H13 . . 120.0 ?
C11 C13 H13 . . 120.0 ?
C23 C21 C18 . . 110.5(4) ?
C23 C21 H21A . . 109.5 ?
C18 C21 H21A . . 109.5 ?
C23 C21 H21B . . 109.5 ?
C18 C21 H21B . . 109.5 ?
H21A C21 H21B . . 108.1 ?
C24 C22 C19 . . 112.3(4) ?
C24 C22 H22A . . 109.1 ?
C19 C22 H22A . . 109.1 ?
C24 C22 H22B . . 109.1 ?
C19 C22 H22B . . 109.1 ?
H22A C22 H22B . . 107.9 ?
C21 C23 C24 . . 110.4(4) ?
C21 C23 H23A . . 109.6 ?
C24 C23 H23A . . 109.6 ?
C21 C23 H23B . . 109.6 ?
C24 C23 H23B . . 109.6 ?
H23A C23 H23B . . 108.1 ?
C22 C24 C23 . . 111.2(4) ?
C22 C24 H24A . . 109.4 ?
C23 C24 H24A . . 109.4 ?
C22 C24 H24B . . 109.4 ?
C23 C24 H24B . . 109.4 ?
H24A C24 H24B . . 108.0 ?

loop_
_geom_bond_atom_site_label_1
_geom_bond_atom_site_label_2
_geom_bond_site_symmetry_2
_geom_bond_distance
_geom_bond_publ_flag
Se1 C10 . 1.893(5) ?
Se1 H1D . 0.9542 ?
Se2 C2 . 1.869(5) ?
Se2 H2D . 1.0078 ?
Se3 C8 . 1.875(5) ?
Se3 H3D . 1.0645 ?
Se4 C4 . 1.885(5) ?
Se4 H4D . 1.1136 ?
O2 C12 . 1.340(5) ?
O2 H2A . 0.8200 ?
C20 N2 . 1.271(6) ?
C20 C11 . 1.455(7) ?
C20 H20 . 0.9300 ?
N2 C18 . 1.455(6) ?
N1 C17 . 1.262(6) ?
N1 C19 . 1.461(5) ?
O1 C3 . 1.337(6) ?
O1 H1 . 0.8200 ?
C8 C9 . 1.357(6) ?
C8 C12 . 1.402(6) ?
C2 C6 . 1.371(6) ?
C2 C3 . 1.404(6) ?
C17 C7 . 1.470(6) ?
C17 H17 . 0.9300 ?
C9 C10 . 1.385(7) ?
C9 H9 . 0.9300 ?
C10 C13 . 1.362(7) ?
C11 C13 . 1.396(6) ?
C11 C12 . 1.398(6) ?
C3 C7 . 1.400(6) ?
C18 C21 . 1.524(6) ?
C18 C19 . 1.534(6) ?
C18 H18 . 0.9800 ?
C4 C5 . 1.372(6) ?
C4 C6 . 1.376(7) ?
C5 C7 . 1.380(6) ?
C5 H5 . 0.9300 ?
C6 H6 . 0.9300 ?
C19 C22 . 1.518(7) ?
C19 H19 . 0.9800 ?
C13 H13 . 0.9300 ?
C21 C23 . 1.523(7) ?
C21 H21A . 0.9700 ?
C21 H21B . 0.9700 ?
C22 C24 . 1.503(6) ?
C22 H22A . 0.9700 ?
C22 H22B . 0.9700 ?
C23 C24 . 1.524(7) ?
C23 H23A . 0.9700 ?
C23 H23B . 0.9700 ?
C24 H24A . 0.9700 ?
C24 H24B . 0.9700 ?

loop_
_geom_hbond_atom_site_label_D
_geom_hbond_atom_site_label_H
_geom_hbond_atom_site_label_A
_geom_hbond_site_symmetry_A
_geom_hbond_distance_DH
_geom_hbond_distance_HA
_geom_hbond_distance_DA
_geom_hbond_angle_DHA
O2 H2A N2 . 0.82 1.85 2.575(5) 147
O1 H1 N1 . 0.82 1.90 2.619(5) 145
